data_2229967
loop_
_publ_author_name
'Nasir, Mohd Faizal Md'
'Hassan, Ibrahim N.'
'Wan Daud, Wan Ramli'
'Yamin, Bohari M.'
'Kassim, Mohammad B.'

_publ_section_title
;
 2-Bromo-<i>N</i>-(dibenzylcarbamothioyl)benzamide
;
_journal_coeditor_code DN2677
_journal_issue 5
_journal_name_full 'Acta Crystallographica Section E'
_journal_page_first o1218
_journal_paper_doi 10.1107/S1600536811014711
_journal_volume 67
_journal_year 2011
_chemical_formula_iupac 'C22 H19 Br N2 O S'
_chemical_formula_moiety 'C22 H19 Br N2 O S'
_chemical_formula_sum 'C22 H19 Br N2 O S'
_chemical_formula_weight 439.36
_chemical_name_systematic
;
2-Bromo-<i>N</i>-(dibenzylcarbamothioyl)benzamide
;
_space_group_IT_number 78
_symmetry_cell_setting tetragonal
_symmetry_space_group_name_Hall 'P 4cw'
_symmetry_space_group_name_H-M 'P 43'
_atom_sites_solution_hydrogens geom
_atom_sites_solution_primary direct
_atom_sites_solution_secondary difmap
_audit_creation_method SHELXL97
_cell_angle_alpha 90.00
_cell_angle_beta 90.00
_cell_angle_gamma 90.00
_cell_formula_units_Z 4
_cell_length_a 12.2833(16)
_cell_length_b 12.2833(16)
_cell_length_c 14.002(4)
_cell_measurement_reflns_used 2531
_cell_measurement_temperature 273(2)
_cell_measurement_theta_max 28.35
_cell_measurement_theta_min 1.66
_cell_volume 2112.6(7)
_computing_cell_refinement 'SAINT (Bruker, 2000)'
_computing_data_collection 'SMART (Bruker, 2000)'
_computing_data_reduction 'SAINT (Bruker, 2000)'
_computing_molecular_graphics
;
ORTEPIII (Burnett & Johnson, 1996), ORTEP-3 for Windows (Farrugia,
1997) and
PLATON (Spek, 2009)
;
_computing_publication_material
;
SHELXTL (Sheldrick, 2008), PARST (Nardelli, 1995) and PLATON
(Spek, 2009)
;
_computing_structure_refinement 'SHELXL97 (Sheldrick, 2008)'
_computing_structure_solution 'SHELXS97 (Sheldrick, 2008)'
_diffrn_ambient_temperature 273(2)
_diffrn_measured_fraction_theta_full 0.997
_diffrn_measured_fraction_theta_max 0.997
_diffrn_measurement_device_type 'Bruker SMART APEX CCD area-detector'
_diffrn_measurement_method \w
_diffrn_radiation_monochromator graphite
_diffrn_radiation_source 'fine-focus sealed tube'
_diffrn_radiation_type MoK\a
_diffrn_radiation_wavelength 0.71073
_diffrn_reflns_av_R_equivalents 0.0638
_diffrn_reflns_av_sigmaI/netI 0.0941
_diffrn_reflns_limit_h_max 16
_diffrn_reflns_limit_h_min -12
_diffrn_reflns_limit_k_max 16
_diffrn_reflns_limit_k_min -14
_diffrn_reflns_limit_l_max 18
_diffrn_reflns_limit_l_min -18
_diffrn_reflns_number 15683
_diffrn_reflns_theta_full 28.35
_diffrn_reflns_theta_max 28.35
_diffrn_reflns_theta_min 1.66
_exptl_absorpt_coefficient_mu 2.058
_exptl_absorpt_correction_T_max 0.6490
_exptl_absorpt_correction_T_min 0.5328
_exptl_absorpt_correction_type multi-scan
_exptl_absorpt_process_details '(SADABS; Sheldrick, 2000)'
_exptl_crystal_colour colourless
_exptl_crystal_density_diffrn 1.381
_exptl_crystal_density_method 'not measured'
_exptl_crystal_description block
_exptl_crystal_F_000 896
_exptl_crystal_size_max 0.35
_exptl_crystal_size_mid 0.31
_exptl_crystal_size_min 0.23
_refine_diff_density_max 0.570
_refine_diff_density_min -0.198
_refine_ls_abs_structure_details 'Flack (1983), with 2474 Friedel pairs'
_refine_ls_abs_structure_Flack -0.001(11)
_refine_ls_extinction_method none
_refine_ls_goodness_of_fit_ref 0.933
_refine_ls_hydrogen_treatment constr
_refine_ls_matrix_type full
_refine_ls_number_parameters 244
_refine_ls_number_reflns 5217
_refine_ls_number_restraints 1
_refine_ls_restrained_S_all 0.933
_refine_ls_R_factor_all 0.1280
_refine_ls_R_factor_gt 0.0498
_refine_ls_shift/su_max 0.000
_refine_ls_shift/su_mean 0.000
_refine_ls_structure_factor_coef Fsqd
_refine_ls_weighting_details 'calc w = 1/[\s^2^(Fo^2^)+(0.0418P)^2^+0.0000P] where P=(Fo^2^+2Fc^2^)/3'
_refine_ls_weighting_scheme calc
_refine_ls_wR_factor_gt 0.0992
_refine_ls_wR_factor_ref 0.1184
_reflns_number_gt 2506
_reflns_number_total 5217
_reflns_threshold_expression I>2\s(I)
_cod_data_source_file dn2677.cif
_cod_data_source_block I
_cod_database_code 2229967
_cod_database_fobs_code 2229967

loop_
_symmetry_equiv_pos_as_xyz
'x, y, z'
'-y, x, z+3/4'
'-x, -y, z+1/2'
'y, -x, z+1/4'

loop_
_atom_site_type_symbol
_atom_site_label
_atom_site_fract_x
_atom_site_fract_y
_atom_site_fract_z
_atom_site_U_iso_or_equiv
_atom_site_adp_type
_atom_site_calc_flag
_atom_site_refinement_flags
_atom_site_occupancy
_atom_site_symmetry_multiplicity
_atom_site_disorder_assembly
_atom_site_disorder_group
Br Br1 0.20156(4) 0.59332(4) 0.23207(5) 0.0975(2) Uani d . 1 1 . .
S S1 0.48743(15) 0.81061(10) -0.01270(10) 0.1136(5) Uani d . 1 1 . .
O O1 0.5373(2) 0.6765(2) 0.2480(2) 0.0656(7) Uani d . 1 1 . .
N N1 0.4138(2) 0.6950(2) 0.1306(2) 0.0552(8) Uani d . 1 1 . .
H H1A 0.3584 0.6663 0.1027 0.066 Uiso d R 1 1 . .
N N2 0.4512(3) 0.8761(3) 0.1662(2) 0.0642(9) Uani d . 1 1 . .
C C1 0.3189(3) 0.4915(3) 0.2306(3) 0.0685(11) Uani d . 1 1 . .
C C2 0.2938(5) 0.3838(5) 0.2467(4) 0.0973(16) Uani d . 1 1 . .
H H2A 0.2218 0.3628 0.2562 0.117 Uiso calc R 1 1 . .
C C3 0.3751(6) 0.3079(4) 0.2485(4) 0.1067(18) Uani d . 1 1 . .
H H3A 0.3579 0.2349 0.2578 0.128 Uiso calc R 1 1 . .
C C4 0.4787(5) 0.3375(4) 0.2371(5) 0.0959(15) Uani d . 1 1 . .
H H4A 0.5333 0.2851 0.2400 0.115 Uiso calc R 1 1 . .
C C5 0.5061(4) 0.4451(3) 0.2210(3) 0.0684(11) Uani d . 1 1 . .
H H5A 0.5786 0.4647 0.2126 0.082 Uiso calc R 1 1 . .
C C6 0.4249(3) 0.5240(3) 0.2174(3) 0.0567(10) Uani d . 1 1 . .
C C7 0.4632(3) 0.6395(3) 0.2022(3) 0.0517(10) Uani d . 1 1 . .
C C8 0.4501(4) 0.7972(3) 0.1011(3) 0.0638(11) Uani d . 1 1 . .
C C9 0.3979(4) 0.8690(3) 0.2597(3) 0.0694(12) Uani d . 1 1 . .
H H9A 0.4523 0.8763 0.3095 0.083 Uiso calc R 1 1 . .
H H9B 0.3645 0.7979 0.2663 0.083 Uiso calc R 1 1 . .
C C10 0.3114(4) 0.9563(4) 0.2731(4) 0.0733(13) Uani d . 1 1 . .
C C11 0.2355(5) 0.9757(5) 0.2031(5) 0.120(2) Uani d . 1 1 . .
H H11A 0.2383 0.9383 0.1454 0.144 Uiso calc R 1 1 . .
C C12 0.1542(6) 1.0525(7) 0.2202(8) 0.156(3) Uani d . 1 1 . .
H H12A 0.1035 1.0672 0.1726 0.187 Uiso calc R 1 1 . .
C C13 0.1477(6) 1.1055(6) 0.3037(9) 0.137(3) Uani d . 1 1 . .
H H13A 0.0923 1.1556 0.3145 0.164 Uiso calc R 1 1 . .
C C14 0.2215(7) 1.0855(5) 0.3709(6) 0.116(2) Uani d . 1 1 . .
H H14A 0.2171 1.1222 0.4289 0.139 Uiso calc R 1 1 . .
C C15 0.3049(5) 1.0111(4) 0.3565(4) 0.0841(14) Uani d . 1 1 . .
H H15A 0.3562 0.9991 0.4041 0.101 Uiso calc R 1 1 . .
C C16 0.5113(4) 0.9773(3) 0.1497(4) 0.0799(13) Uani d . 1 1 . .
H H16A 0.4655 1.0387 0.1664 0.096 Uiso calc R 1 1 . .
H H16B 0.5292 0.9831 0.0824 0.096 Uiso calc R 1 1 . .
C C17 0.6145(4) 0.9818(3) 0.2075(4) 0.0722(13) Uani d . 1 1 . .
C C18 0.6297(6) 1.0599(5) 0.2746(5) 0.117(2) Uani d . 1 1 . .
H H18A 0.5758 1.1119 0.2839 0.140 Uiso calc R 1 1 . .
C C19 0.7213(7) 1.0642(6) 0.3286(7) 0.161(4) Uani d . 1 1 . .
H H19A 0.7279 1.1164 0.3763 0.193 Uiso calc R 1 1 . .
C C20 0.8018(6) 0.9934(7) 0.3131(6) 0.134(3) Uani d . 1 1 . .
H H20A 0.8672 1.0007 0.3459 0.160 Uiso calc R 1 1 . .
C C21 0.7890(5) 0.9132(6) 0.2515(7) 0.132(3) Uani d . 1 1 . .
H H21A 0.8432 0.8609 0.2443 0.158 Uiso calc R 1 1 . .
C C22 0.6946(5) 0.9072(5) 0.1976(4) 0.1103(19) Uani d . 1 1 . .
H H22A 0.6861 0.8508 0.1539 0.132 Uiso calc R 1 1 . .

loop_
_atom_site_aniso_label
_atom_site_aniso_U_11
_atom_site_aniso_U_22
_atom_site_aniso_U_33
_atom_site_aniso_U_12
_atom_site_aniso_U_13
_atom_site_aniso_U_23
Br1 0.0739(3) 0.1215(4) 0.0970(4) -0.0048(3) 0.0148(3) 0.0028(4)
S1 0.1990(16) 0.0888(8) 0.0531(7) -0.0186(9) 0.0167(10) 0.0149(8)
O1 0.0769(17) 0.0579(16) 0.0620(19) -0.0059(14) -0.0219(16) 0.0042(14)
N1 0.064(2) 0.056(2) 0.0457(18) -0.0031(16) -0.0102(15) 0.0076(14)
N2 0.082(2) 0.050(2) 0.061(2) 0.0049(18) -0.0021(18) 0.0128(18)
C1 0.083(3) 0.072(3) 0.051(2) -0.016(2) 0.003(3) 0.007(2)
C2 0.108(4) 0.097(4) 0.087(4) -0.042(4) 0.011(3) 0.011(3)
C3 0.156(6) 0.066(3) 0.098(4) -0.026(4) -0.007(4) 0.014(3)
C4 0.134(5) 0.063(3) 0.090(4) 0.012(3) -0.004(4) 0.019(3)
C5 0.092(3) 0.057(2) 0.056(3) 0.000(2) -0.005(2) 0.013(2)
C6 0.075(3) 0.055(2) 0.041(2) -0.009(2) -0.0036(19) 0.0091(18)
C7 0.060(2) 0.056(2) 0.039(2) 0.007(2) -0.0019(18) 0.0025(17)
C8 0.079(3) 0.054(3) 0.058(3) 0.001(2) -0.009(2) 0.013(2)
C9 0.076(3) 0.065(3) 0.067(3) 0.006(2) -0.003(2) 0.004(2)
C10 0.070(3) 0.056(3) 0.094(4) 0.001(2) -0.003(3) -0.004(2)
C11 0.110(4) 0.113(4) 0.135(6) 0.034(4) -0.056(4) -0.034(4)
C12 0.117(5) 0.139(6) 0.212(10) 0.046(5) -0.072(6) -0.031(7)
C13 0.082(5) 0.090(5) 0.237(10) 0.007(4) 0.039(6) -0.006(6)
C14 0.143(6) 0.065(4) 0.140(6) -0.003(4) 0.042(5) -0.017(4)
C15 0.099(4) 0.058(3) 0.095(4) -0.002(3) 0.009(3) -0.009(3)
C16 0.109(4) 0.049(3) 0.082(3) -0.004(3) 0.005(3) 0.013(2)
C17 0.080(3) 0.048(2) 0.089(4) 0.000(2) 0.011(3) -0.002(2)
C18 0.129(5) 0.079(4) 0.143(5) 0.021(4) -0.033(4) -0.041(4)
C19 0.125(6) 0.128(5) 0.229(10) 0.021(5) -0.057(6) -0.094(6)
C20 0.095(5) 0.148(6) 0.159(7) -0.013(5) -0.022(4) -0.042(5)
C21 0.087(4) 0.143(6) 0.166(7) 0.027(4) 0.004(5) -0.039(6)
C22 0.105(4) 0.110(4) 0.116(5) 0.013(4) 0.007(4) -0.041(3)

loop_
_atom_type_symbol
_atom_type_description
_atom_type_scat_dispersion_real
_atom_type_scat_dispersion_imag
_atom_type_scat_source
C C 0.0033 0.0016 'International Tables Vol C Tables 4.2.6.8 and 6.1.1.4'
H H 0.0000 0.0000 'International Tables Vol C Tables 4.2.6.8 and 6.1.1.4'
N N 0.0061 0.0033 'International Tables Vol C Tables 4.2.6.8 and 6.1.1.4'
O O 0.0106 0.0060 'International Tables Vol C Tables 4.2.6.8 and 6.1.1.4'
S S 0.1246 0.1234 'International Tables Vol C Tables 4.2.6.8 and 6.1.1.4'
Br Br -0.2901 2.4595 'International Tables Vol C Tables 4.2.6.8 and 6.1.1.4'

loop_
_geom_angle_atom_site_label_1
_geom_angle_atom_site_label_2
_geom_angle_atom_site_label_3
_geom_angle_site_symmetry_1
_geom_angle_site_symmetry_3
_geom_angle
_geom_angle_publ_flag
C7 N1 C8 . . 121.9(3) ?
C7 N1 H1A . . 119.0 ?
C8 N1 H1A . . 119.2 ?
C8 N2 C16 . . 121.0(4) ?
C8 N2 C9 . . 124.3(3) ?
C16 N2 C9 . . 114.6(4) ?
C6 C1 C2 . . 120.9(4) ?
C6 C1 Br1 . . 121.7(3) ?
C2 C1 Br1 . . 117.3(4) ?
C3 C2 C1 . . 119.7(5) ?
C3 C2 H2A . . 120.2 ?
C1 C2 H2A . . 120.2 ?
C4 C3 C2 . . 120.6(5) ?
C4 C3 H3A . . 119.7 ?
C2 C3 H3A . . 119.7 ?
C3 C4 C5 . . 120.8(5) ?
C3 C4 H4A . . 119.6 ?
C5 C4 H4A . . 119.6 ?
C4 C5 C6 . . 119.9(5) ?
C4 C5 H5A . . 120.1 ?
C6 C5 H5A . . 120.1 ?
C1 C6 C5 . . 118.1(4) ?
C1 C6 C7 . . 126.0(4) ?
C5 C6 C7 . . 115.9(4) ?
O1 C7 N1 . . 122.9(3) ?
O1 C7 C6 . . 121.1(3) ?
N1 C7 C6 . . 115.9(3) ?
N2 C8 N1 . . 117.1(3) ?
N2 C8 S1 . . 125.5(3) ?
N1 C8 S1 . . 117.4(3) ?
N2 C9 C10 . . 112.3(4) ?
N2 C9 H9A . . 109.1 ?
C10 C9 H9A . . 109.1 ?
N2 C9 H9B . . 109.1 ?
C10 C9 H9B . . 109.1 ?
H9A C9 H9B . . 107.9 ?
C15 C10 C11 . . 119.4(5) ?
C15 C10 C9 . . 119.9(5) ?
C11 C10 C9 . . 120.6(5) ?
C10 C11 C12 . . 118.7(6) ?
C10 C11 H11A . . 120.6 ?
C12 C11 H11A . . 120.6 ?
C13 C12 C11 . . 121.4(7) ?
C13 C12 H12A . . 119.3 ?
C11 C12 H12A . . 119.3 ?
C14 C13 C12 . . 119.1(7) ?
C14 C13 H13A . . 120.4 ?
C12 C13 H13A . . 120.4 ?
C13 C14 C15 . . 121.4(7) ?
C13 C14 H14A . . 119.3 ?
C15 C14 H14A . . 119.3 ?
C10 C15 C14 . . 119.9(6) ?
C10 C15 H15A . . 120.1 ?
C14 C15 H15A . . 120.1 ?
N2 C16 C17 . . 111.8(4) ?
N2 C16 H16A . . 109.3 ?
C17 C16 H16A . . 109.3 ?
N2 C16 H16B . . 109.3 ?
C17 C16 H16B . . 109.3 ?
H16A C16 H16B . . 107.9 ?
C22 C17 C18 . . 116.8(5) ?
C22 C17 C16 . . 122.2(5) ?
C18 C17 C16 . . 121.0(5) ?
C17 C18 C19 . . 121.9(6) ?
C17 C18 H18A . . 119.1 ?
C19 C18 H18A . . 119.1 ?
C20 C19 C18 . . 119.9(7) ?
C20 C19 H19A . . 120.0 ?
C18 C19 H19A . . 120.0 ?
C21 C20 C19 . . 120.3(7) ?
C21 C20 H20A . . 119.8 ?
C19 C20 H20A . . 119.8 ?
C20 C21 C22 . . 119.7(6) ?
C20 C21 H21A . . 120.2 ?
C22 C21 H21A . . 120.2 ?
C17 C22 C21 . . 121.1(5) ?
C17 C22 H22A . . 119.4 ?
C21 C22 H22A . . 119.4 ?

loop_
_geom_bond_atom_site_label_1
_geom_bond_atom_site_label_2
_geom_bond_site_symmetry_2
_geom_bond_distance
_geom_bond_publ_flag
Br1 C1 . 1.909(4) ?
S1 C8 . 1.666(4) ?
O1 C7 . 1.203(4) ?
N1 C7 . 1.356(5) ?
N1 C8 . 1.396(5) ?
N1 H1A . 0.8602 ?
N2 C8 . 1.330(5) ?
N2 C16 . 1.464(6) ?
N2 C9 . 1.467(5) ?
C1 C6 . 1.375(5) ?
C1 C2 . 1.376(6) ?
C2 C3 . 1.367(8) ?
C2 H2A . 0.9300 ?
C3 C4 . 1.334(8) ?
C3 H3A . 0.9300 ?
C4 C5 . 1.382(6) ?
C4 H4A . 0.9300 ?
C5 C6 . 1.392(5) ?
C5 H5A . 0.9300 ?
C6 C7 . 1.509(5) ?
C9 C10 . 1.521(6) ?
C9 H9A . 0.9700 ?
C9 H9B . 0.9700 ?
C10 C15 . 1.350(7) ?
C10 C11 . 1.372(7) ?
C11 C12 . 1.394(10) ?
C11 H11A . 0.9300 ?
C12 C13 . 1.341(11) ?
C12 H12A . 0.9300 ?
C13 C14 . 1.329(11) ?
C13 H13A . 0.9300 ?
C14 C15 . 1.388(8) ?
C14 H14A . 0.9300 ?
C15 H15A . 0.9300 ?
C16 C17 . 1.505(7) ?
C16 H16A . 0.9700 ?
C16 H16B . 0.9700 ?
C17 C22 . 1.352(7) ?
C17 C18 . 1.355(7) ?
C18 C19 . 1.356(9) ?
C18 H18A . 0.9300 ?
C19 C20 . 1.334(9) ?
C19 H19A . 0.9300 ?
C20 C21 . 1.319(10) ?
C20 H20A . 0.9300 ?
C21 C22 . 1.386(9) ?
C21 H21A . 0.9300 ?
C22 H22A . 0.9300 ?

loop_
_geom_hbond_atom_site_label_D
_geom_hbond_atom_site_label_H
_geom_hbond_atom_site_label_A
_geom_hbond_site_symmetry_A
_geom_hbond_distance_DH
_geom_hbond_distance_HA
_geom_hbond_distance_DA
_geom_hbond_angle_DHA
N1 H1A Br1 . 0.86 2.79 3.220(3) 112.5
N1 H1A O1 2_654 0.86 2.20 2.903(4) 138.7

loop_
_cod_related_entry_id
_cod_related_entry_database
_cod_related_entry_code
1 ChemSpider 1006919
